data_7128438
loop_
_publ_author_name
'Pan, Hong-Mei'
'Yang, Qian-Lu'
'Xing, Xin-Xin'
'Li, Jia-Peng'
'Meng, Fan-Lei'
'Zhang, Xin'
'Xiao, Pan-Chao'
'Yue, Cheng-Yang'
'Lei, Xiao-Wu'

_publ_section_title
;
 Enhancement of the photoluminescence efficiency of hybrid manganese
 halides through rational structural design.
;
_journal_issue 56
_journal_name_full 'Chemical communications (Cambridge, England)'
_journal_page_first 6907
_journal_page_last 6910
_journal_paper_doi 10.1039/d1cc02353e
_journal_volume 57
_journal_year 2021
_chemical_formula_moiety 'Cl4 Mn, C9 H23 N3'
_chemical_formula_sum 'C9 H23 Cl4 Mn N3'
_chemical_formula_weight 370.04
_space_group_crystal_system monoclinic
_space_group_IT_number 14
_space_group_name_Hall '-P 2ybc'
_space_group_name_H-M_alt 'P 1 21/c 1'
_atom_sites_solution_hydrogens mixed
_atom_sites_solution_primary direct
_atom_sites_solution_secondary difmap
_audit_creation_date 2021-05-17
_audit_creation_method
;
Olex2 1.2
(compiled 2018.05.29 svn.r3508 for OlexSys, GUI svn.r5506)
;
_audit_update_record
;
2021-05-27 deposited with the CCDC.	2021-06-07 downloaded from the CCDC.
;
_cell_angle_alpha 90
_cell_angle_beta 128.6570(10)
_cell_angle_gamma 90
_cell_formula_units_Z 4
_cell_length_a 9.9960(2)
_cell_length_b 14.3566(2)
_cell_length_c 15.3780(3)
_cell_measurement_reflns_used 9922
_cell_measurement_temperature 296(2)
_cell_measurement_theta_max 24.29
_cell_measurement_theta_min 2.32
_cell_volume 1723.35(6)
_computing_cell_refinement 'APEX2 Software Suite (Bruker,2005)'
_computing_data_collection 'APEX2 Software Suite (Bruker,2005)'
_computing_data_reduction 'APEX2 Software Suite (Bruker,2005)'
_computing_molecular_graphics 'Olex2 (Dolomanov et al., 2009)'
_computing_publication_material 'Olex2 (Dolomanov et al., 2009)'
_computing_structure_refinement 'XL (Sheldrick, 2008)'
_computing_structure_solution 'SHELXS-97 (Sheldrick, 2008)'
_diffrn_ambient_temperature 296(2)
_diffrn_measured_fraction_theta_full 0.999
_diffrn_measured_fraction_theta_max 0.965
_diffrn_measurement_device_type 'Bruker APEX-II CCD'
_diffrn_measurement_method '\f and \w scans'
_diffrn_radiation_monochromator graphite
_diffrn_radiation_type CuK\a
_diffrn_radiation_wavelength 1.54178
_diffrn_reflns_av_R_equivalents 0.0313
_diffrn_reflns_av_unetI/netI 0.0324
_diffrn_reflns_Laue_measured_fraction_full 0.999
_diffrn_reflns_Laue_measured_fraction_max 0.965
_diffrn_reflns_limit_h_max 12
_diffrn_reflns_limit_h_min -10
_diffrn_reflns_limit_k_max 6
_diffrn_reflns_limit_k_min -17
_diffrn_reflns_limit_l_max 18
_diffrn_reflns_limit_l_min -19
_diffrn_reflns_number 10246
_diffrn_reflns_point_group_measured_fraction_full 0.999
_diffrn_reflns_point_group_measured_fraction_max 0.965
_diffrn_reflns_theta_full 67.679
_diffrn_reflns_theta_max 75.927
_diffrn_reflns_theta_min 4.801
_diffrn_source 'fine-focus sealed tube'
_diffrn_standards_number 0
_exptl_absorpt_coefficient_mu 11.815
_exptl_absorpt_correction_T_max 0.7291
_exptl_absorpt_correction_T_min 0.3993
_exptl_absorpt_correction_type multi-scan
_exptl_absorpt_process_details 'SADABS; Bruker, 2000'
_exptl_crystal_colour green
_exptl_crystal_density_diffrn 1.426
_exptl_crystal_density_method 'not measured'
_exptl_crystal_description block
_exptl_crystal_F_000 764
_exptl_crystal_size_max 0.10
_exptl_crystal_size_mid 0.05
_exptl_crystal_size_min 0.01
_refine_diff_density_max 0.510
_refine_diff_density_min -0.524
_refine_diff_density_rms 0.062
_refine_ls_extinction_coef 0.0019(2)
_refine_ls_extinction_expression Fc^*^=kFc[1+0.001xFc^2^\l^3^/sin(2\q)]^-1/4^
_refine_ls_extinction_method 'SHELXL-2018/3 (Sheldrick 2018)'
_refine_ls_goodness_of_fit_ref 1.042
_refine_ls_hydrogen_treatment constr
_refine_ls_matrix_type full
_refine_ls_number_parameters 158
_refine_ls_number_reflns 3461
_refine_ls_number_restraints 0
_refine_ls_restrained_S_all 1.042
_refine_ls_R_factor_all 0.0417
_refine_ls_R_factor_gt 0.0351
_refine_ls_shift/su_max 0.000
_refine_ls_shift/su_mean 0.000
_refine_ls_structure_factor_coef Fsqd
_refine_ls_weighting_details 'w=1/[\s^2^(Fo^2^)+(0.0590P)^2^+0.7376P] where P=(Fo^2^+2Fc^2^)/3'
_refine_ls_weighting_scheme calc
_refine_ls_wR_factor_gt 0.0962
_refine_ls_wR_factor_ref 0.1083
_reflns_Friedel_coverage 0.000
_reflns_number_gt 3042
_reflns_number_total 3461
_reflns_threshold_expression 'I > 2\s(I)'
_cod_data_source_file d1cc02353e2.cif
_cod_data_source_block C9H23N3MnCl4
_cod_depositor_comments 'Adding full bibliography for 7128436--7128440.cif.'
_cod_database_code 7128438
_shelx_shelxl_version_number 2018/3
_shelx_space_group_comment
;
The symmetry employed for this shelxl refinement is uniquely defined
by the following loop, which should always be used as a source of
symmetry information in preference to the above space-group names.
They are only intended as comments.
;
_shelx_estimated_absorpt_t_max 0.811
_shelx_estimated_absorpt_t_min 0.218
_olex2_refinement_description
;
1. Fixed Uiso
 At 1.2 times of:
  All C(H,H) groups, All N(H) groups
 At 1.5 times of:
  All C(H,H,H) groups
2.a Riding coordinates:
 N2(H2), N3(H3)
2.b Secondary CH2 refined with riding coordinates:
 C3(H3A,H3B), C4(H4A,H4B), C5(H5A,H5B), C6(H6A,H6B), C8(H8A,H8B), C9(H9A,H9B)
2.c Idealised Me refined as rotating group:
 C1(H1A,H1B,H1C), C2(H2A,H2B,H2C), C7(H7A,H7B,H7C)
;
_olex2_submission_special_instructions 'No special instructions were received'

loop_
_space_group_symop_operation_xyz
'x, y, z'
'-x, y+1/2, -z+1/2'
'-x, -y, -z'
'x, -y-1/2, z-1/2'

loop_
_atom_site_label
_atom_site_type_symbol
_atom_site_fract_x
_atom_site_fract_y
_atom_site_fract_z
_atom_site_U_iso_or_equiv
_atom_site_adp_type
_atom_site_occupancy
_atom_site_site_symmetry_order
_atom_site_calc_flag
_atom_site_refinement_flags_posn
_atom_site_refinement_flags_adp
_atom_site_refinement_flags_occupancy
_atom_site_disorder_assembly
_atom_site_disorder_group
Mn1 Mn 0.66659(5) 0.27678(3) 0.40418(3) 0.04023(15) Uani 1 1 d . . . . .
Cl1 Cl 0.84259(10) 0.39178(5) 0.54099(6) 0.0680(3) Uani 1 1 d . . . . .
Cl2 Cl 0.53311(9) 0.18102(5) 0.45716(7) 0.0564(2) Uani 1 1 d . . . . .
Cl3 Cl 0.46487(9) 0.35140(5) 0.23421(6) 0.0613(2) Uani 1 1 d . . . . .
Cl4 Cl 0.82473(10) 0.16677(5) 0.38859(8) 0.0625(2) Uani 1 1 d . . . . .
N1 N 0.2990(3) 0.40069(16) 0.55770(19) 0.0490(5) Uani 1 1 d . . . . .
N2 N 0.0759(3) 0.37437(14) 0.31665(17) 0.0397(4) Uani 1 1 d . . . . .
H2 H 0.140072 0.425567 0.355220 0.048 Uiso 1 1 d R . . . .
N3 N -0.1573(2) 0.46052(14) 0.10201(16) 0.0396(4) Uani 1 1 d . . . . .
H3 H -0.220703 0.409006 0.063898 0.048 Uiso 1 1 d R . . . .
C1 C 0.4652(4) 0.3918(3) 0.5813(3) 0.0775(10) Uani 1 1 d . . . . .
H1A H 0.533696 0.445808 0.621254 0.116 Uiso 1 1 calc GR . . . .
H1B H 0.447565 0.386646 0.512591 0.116 Uiso 1 1 calc GR . . . .
H1C H 0.523001 0.337169 0.625638 0.116 Uiso 1 1 calc GR . . . .
C2 C 0.3197(5) 0.4190(2) 0.6600(3) 0.0691(9) Uani 1 1 d . . . . .
H2A H 0.382117 0.475985 0.693389 0.104 Uiso 1 1 calc GR . . . .
H2B H 0.381421 0.368569 0.711433 0.104 Uiso 1 1 calc GR . . . .
H2C H 0.208884 0.424454 0.641642 0.104 Uiso 1 1 calc GR . . . .
C3 C 0.1850(4) 0.31643(19) 0.5012(2) 0.0532(7) Uani 1 1 d . . . . .
H3A H 0.240732 0.263004 0.550110 0.064 Uiso 1 1 calc R . . . .
H3B H 0.078590 0.327209 0.488982 0.064 Uiso 1 1 calc R . . . .
C4 C 0.1455(4) 0.29474(19) 0.3926(2) 0.0507(6) Uani 1 1 d . . . . .
H4A H 0.249408 0.273853 0.406201 0.061 Uiso 1 1 calc R . . . .
H4B H 0.063481 0.244040 0.357227 0.061 Uiso 1 1 calc R . . . .
C5 C -0.1004(3) 0.3929(2) 0.2692(2) 0.0526(7) Uani 1 1 d . . . . .
H5A H -0.106820 0.404494 0.328651 0.063 Uiso 1 1 calc R . . . .
H5B H -0.170088 0.338739 0.227992 0.063 Uiso 1 1 calc R . . . .
C6 C -0.1700(4) 0.4765(2) 0.1922(2) 0.0544(7) Uani 1 1 d . . . . .
H6A H -0.288711 0.486664 0.159976 0.065 Uiso 1 1 calc R . . . .
H6B H -0.105226 0.531653 0.234193 0.065 Uiso 1 1 calc R . . . .
C7 C -0.2284(4) 0.5386(2) 0.0206(3) 0.0617(8) Uani 1 1 d . . . . .
H7A H -0.337562 0.556737 -0.000490 0.093 Uiso 1 1 calc GR . . . .
H7B H -0.242317 0.518726 -0.044252 0.093 Uiso 1 1 calc GR . . . .
H7C H -0.151229 0.590583 0.054004 0.093 Uiso 1 1 calc GR . . . .
C8 C 0.0231(4) 0.4391(2) 0.1517(3) 0.0567(7) Uani 1 1 d . . . . .
H8A H 0.094859 0.492669 0.193032 0.068 Uiso 1 1 calc R . . . .
H8B H 0.030449 0.425836 0.092904 0.068 Uiso 1 1 calc R . . . .
C9 C 0.0859(4) 0.3567(2) 0.2279(2) 0.0523(6) Uani 1 1 d . . . . .
H9A H 0.017151 0.302556 0.185718 0.063 Uiso 1 1 calc R . . . .
H9B H 0.203657 0.343456 0.259835 0.063 Uiso 1 1 calc R . . . .

loop_
_atom_site_aniso_label
_atom_site_aniso_U_11
_atom_site_aniso_U_22
_atom_site_aniso_U_33
_atom_site_aniso_U_23
_atom_site_aniso_U_13
_atom_site_aniso_U_12
Mn1 0.0388(2) 0.0349(2) 0.0398(2) 0.00100(14) 0.02100(18) 0.00243(14)
Cl1 0.0646(4) 0.0419(4) 0.0514(4) -0.0081(3) 0.0136(3) 0.0031(3)
Cl2 0.0533(4) 0.0563(4) 0.0724(4) 0.0189(3) 0.0455(4) 0.0149(3)
Cl3 0.0576(4) 0.0549(4) 0.0418(3) 0.0090(3) 0.0166(3) -0.0003(3)
Cl4 0.0591(4) 0.0508(4) 0.0881(5) -0.0071(3) 0.0510(4) 0.0043(3)
N1 0.0529(12) 0.0414(11) 0.0406(11) 0.0041(9) 0.0233(10) 0.0070(9)
N2 0.0367(10) 0.0372(10) 0.0383(10) -0.0007(8) 0.0201(9) 0.0017(8)
N3 0.0424(11) 0.0351(10) 0.0346(10) -0.0006(8) 0.0208(9) -0.0026(8)
C1 0.0522(18) 0.089(3) 0.079(2) -0.003(2) 0.0347(18) -0.0021(17)
C2 0.083(2) 0.0609(19) 0.0559(18) -0.0028(15) 0.0399(18) 0.0024(17)
C3 0.0552(15) 0.0455(14) 0.0463(14) 0.0071(11) 0.0256(13) 0.0003(12)
C4 0.0491(14) 0.0401(13) 0.0487(14) 0.0038(11) 0.0236(12) 0.0071(11)
C5 0.0449(14) 0.0714(18) 0.0466(14) 0.0146(13) 0.0310(12) 0.0138(13)
C6 0.0550(15) 0.0640(17) 0.0421(13) 0.0045(12) 0.0292(12) 0.0207(13)
C7 0.0720(19) 0.0451(15) 0.0510(16) 0.0094(12) 0.0301(15) 0.0015(14)
C8 0.0475(15) 0.076(2) 0.0533(16) 0.0048(14) 0.0346(13) -0.0042(13)
C9 0.0462(14) 0.0620(16) 0.0513(15) 0.0007(13) 0.0318(13) 0.0116(12)

loop_
_atom_type_symbol
_atom_type_description
_atom_type_scat_dispersion_real
_atom_type_scat_dispersion_imag
_atom_type_scat_source
C C 0.0180 0.0090 'International Tables Vol C Tables 4.2.6.8 and 6.1.1.4'
H H 0.0000 0.0000 'International Tables Vol C Tables 4.2.6.8 and 6.1.1.4'
Cl Cl 0.3640 0.7020 'International Tables Vol C Tables 4.2.6.8 and 6.1.1.4'
Mn Mn -0.5300 2.8050 'International Tables Vol C Tables 4.2.6.8 and 6.1.1.4'
N N 0.0310 0.0180 'International Tables Vol C Tables 4.2.6.8 and 6.1.1.4'

loop_
_geom_angle_atom_site_label_1
_geom_angle_atom_site_label_2
_geom_angle_atom_site_label_3
_geom_angle
_geom_angle_site_symmetry_1
_geom_angle_site_symmetry_3
_geom_angle_publ_flag
Cl1 Mn1 Cl2 111.19(4) . . ?
Cl3 Mn1 Cl1 108.47(3) . . ?
Cl3 Mn1 Cl2 111.73(3) . . ?
Cl3 Mn1 Cl4 111.06(3) . . ?
Cl4 Mn1 Cl1 112.63(3) . . ?
Cl4 Mn1 Cl2 101.70(3) . . ?
C1 N1 C2 111.6(3) . . ?
C1 N1 C3 113.8(3) . . ?
C2 N1 C3 108.0(2) . . ?
C4 N2 H2 108.7 . . ?
C5 N2 H2 108.6 . . ?
C5 N2 C4 111.6(2) . . ?
C5 N2 C9 109.6(2) . . ?
C9 N2 H2 108.6 . . ?
C9 N2 C4 109.7(2) . . ?
C6 N3 H3 107.2 . . ?
C6 N3 C7 113.2(2) . . ?
C7 N3 H3 107.2 . . ?
C8 N3 H3 107.2 . . ?
C8 N3 C6 109.6(2) . . ?
C8 N3 C7 112.1(2) . . ?
N1 C1 H1A 109.5 . . ?
N1 C1 H1B 109.5 . . ?
N1 C1 H1C 109.5 . . ?
H1A C1 H1B 109.5 . . ?
H1A C1 H1C 109.5 . . ?
H1B C1 H1C 109.5 . . ?
N1 C2 H2A 109.5 . . ?
N1 C2 H2B 109.5 . . ?
N1 C2 H2C 109.5 . . ?
H2A C2 H2B 109.5 . . ?
H2A C2 H2C 109.5 . . ?
H2B C2 H2C 109.5 . . ?
N1 C3 H3A 109.0 . . ?
N1 C3 H3B 109.0 . . ?
H3A C3 H3B 107.8 . . ?
C4 C3 N1 112.9(2) . . ?
C4 C3 H3A 109.0 . . ?
C4 C3 H3B 109.0 . . ?
N2 C4 C3 113.1(2) . . ?
N2 C4 H4A 109.0 . . ?
N2 C4 H4B 109.0 . . ?
C3 C4 H4A 109.0 . . ?
C3 C4 H4B 109.0 . . ?
H4A C4 H4B 107.8 . . ?
N2 C5 H5A 109.4 . . ?
N2 C5 H5B 109.4 . . ?
N2 C5 C6 111.0(2) . . ?
H5A C5 H5B 108.0 . . ?
C6 C5 H5A 109.4 . . ?
C6 C5 H5B 109.4 . . ?
N3 C6 C5 110.0(2) . . ?
N3 C6 H6A 109.7 . . ?
N3 C6 H6B 109.7 . . ?
C5 C6 H6A 109.7 . . ?
C5 C6 H6B 109.7 . . ?
H6A C6 H6B 108.2 . . ?
N3 C7 H7A 109.5 . . ?
N3 C7 H7B 109.5 . . ?
N3 C7 H7C 109.5 . . ?
H7A C7 H7B 109.5 . . ?
H7A C7 H7C 109.5 . . ?
H7B C7 H7C 109.5 . . ?
N3 C8 H8A 109.6 . . ?
N3 C8 H8B 109.6 . . ?
N3 C8 C9 110.2(2) . . ?
H8A C8 H8B 108.1 . . ?
C9 C8 H8A 109.6 . . ?
C9 C8 H8B 109.6 . . ?
N2 C9 C8 110.9(2) . . ?
N2 C9 H9A 109.5 . . ?
N2 C9 H9B 109.5 . . ?
C8 C9 H9A 109.5 . . ?
C8 C9 H9B 109.5 . . ?
H9A C9 H9B 108.0 . . ?

loop_
_geom_bond_atom_site_label_1
_geom_bond_atom_site_label_2
_geom_bond_distance
_geom_bond_site_symmetry_2
_geom_bond_publ_flag
Mn1 Cl1 2.3712(8) . ?
Mn1 Cl2 2.3859(8) . ?
Mn1 Cl3 2.3369(7) . ?
Mn1 Cl4 2.3503(8) . ?
N1 C1 1.467(4) . ?
N1 C2 1.477(4) . ?
N1 C3 1.510(4) . ?
N2 H2 0.9100 . ?
N2 C4 1.463(3) . ?
N2 C5 1.450(3) . ?
N2 C9 1.451(3) . ?
N3 H3 0.9100 . ?
N3 C6 1.487(3) . ?
N3 C7 1.489(3) . ?
N3 C8 1.486(3) . ?
C1 H1A 0.9600 . ?
C1 H1B 0.9600 . ?
C1 H1C 0.9600 . ?
C2 H2A 0.9600 . ?
C2 H2B 0.9600 . ?
C2 H2C 0.9600 . ?
C3 H3A 0.9700 . ?
C3 H3B 0.9700 . ?
C3 C4 1.489(4) . ?
C4 H4A 0.9700 . ?
C4 H4B 0.9700 . ?
C5 H5A 0.9700 . ?
C5 H5B 0.9700 . ?
C5 C6 1.515(4) . ?
C6 H6A 0.9700 . ?
C6 H6B 0.9700 . ?
C7 H7A 0.9600 . ?
C7 H7B 0.9600 . ?
C7 H7C 0.9600 . ?
C8 H8A 0.9700 . ?
C8 H8B 0.9700 . ?
C8 C9 1.500(4) . ?
C9 H9A 0.9700 . ?
C9 H9B 0.9700 . ?
